data_1546065
loop_
_publ_author_name
'Mosquera, Marta Elena Gonzalez'
'Gomez-Sal, Pilar'
'Egido, Irene'
'L\'opez L\'opez, Mar\'ia'
'Hortelano, Carlos'

_publ_section_title
;
 FDHALO17: Comparison of Halogen Bonding networks with Ru(II) complexes
 and analysis of the influence of the XB interaction on their reactivity
;
_journal_name_full 'Faraday Discuss.'
_journal_paper_doi 10.1039/C7FD00079K
_journal_year 2017
_chemical_compound_source 'synthesis as described'
_chemical_formula_moiety 'C20 H36 Br2 N4 Ru1'
_chemical_formula_sum 'C20 H36 Br2 N4 Ru'
_chemical_formula_weight 593.42
_space_group_IT_number 15
_symmetry_cell_setting monoclinic
_symmetry_Int_Tables_number 15
_symmetry_space_group_name_Hall '-C 2yc'
_symmetry_space_group_name_H-M 'C 1 2/c 1'
_atom_sites_solution_hydrogens geom
_audit_conform_dict_location ftp://ftp.iucr.org/pub/cif_core.dic
_audit_conform_dict_name cif_core.dic
_audit_conform_dict_version 2.4.3
_audit_creation_date 2017-04-26T16:28:33-00:00
_audit_creation_method 'WinGX routine CIF_UPDATE'
_audit_update_record
;
2017-04-30 deposited with the CCDC.
2017-05-02 downloaded from the CCDC.
;
_cell_angle_alpha 90
_cell_angle_beta 115.466(8)
_cell_angle_gamma 90
_cell_formula_units_Z 4
_cell_length_a 16.6612(17)
_cell_length_b 9.7760(8)
_cell_length_c 18.368(2)
_cell_measurement_reflns_used 232
_cell_measurement_temperature 200(2)
_cell_measurement_theta_max 16.43
_cell_measurement_theta_min 3.23
_cell_measurement_wavelength 0.71073
_cell_volume 2701.1(5)
_computing_cell_refinement 'Dirax/lsq (Duisenberg & Schreurs, 1989-2000)'
_computing_data_collection 'Collect (Bruker AXS BV, 1997-2004)'
_computing_data_reduction 'EvalCCD (Duisenberg & Schreurs 1990-2000)'
_computing_molecular_graphics 'Ortep-3 for Windows (Farrugia, 1997)'
_computing_publication_material 'WinGX publication routines (Farrugia, 1999)'
_computing_structure_refinement 'SHELXL-2014/7 (Sheldrick, 2014)'
_diffrn_ambient_temperature 200(2)
_diffrn_detector 'CCD plate'
_diffrn_detector_area_resol_mean 9
_diffrn_measured_fraction_theta_full 0.997
_diffrn_measured_fraction_theta_max 0.993
_diffrn_measurement_device '95mm CCD camera on \k-goniostat'
_diffrn_measurement_device_type KappaCCD
_diffrn_measurement_method 'CCD rotation images, thick slices'
_diffrn_orient_matrix_UB_11 0.01
_diffrn_orient_matrix_UB_12 0
_diffrn_orient_matrix_UB_13 0
_diffrn_orient_matrix_UB_21 0
_diffrn_orient_matrix_UB_22 0.01
_diffrn_orient_matrix_UB_23 0
_diffrn_orient_matrix_UB_31 0
_diffrn_orient_matrix_UB_32 0
_diffrn_orient_matrix_UB_33 0.01
_diffrn_radiation_monochromator 'horizonally mounted graphite crystal'
_diffrn_radiation_probe x-ray
_diffrn_radiation_type MoK\a
_diffrn_radiation_wavelength 0.71073
_diffrn_reflns_av_R_equivalents 0.0342
_diffrn_reflns_av_unetI/netI 0.0442
_diffrn_reflns_Laue_measured_fraction_full 0.997
_diffrn_reflns_Laue_measured_fraction_max 0.993
_diffrn_reflns_limit_h_max 20
_diffrn_reflns_limit_h_min -21
_diffrn_reflns_limit_k_max 12
_diffrn_reflns_limit_k_min -12
_diffrn_reflns_limit_l_max 23
_diffrn_reflns_limit_l_min -22
_diffrn_reflns_number 9252
_diffrn_reflns_point_group_measured_fraction_full 0.997
_diffrn_reflns_point_group_measured_fraction_max 0.993
_diffrn_reflns_reduction_process
;
        Scaled and merged with Sortav
        R.H. Blessing, (1987) Cryst. Rev. 1, 3-58
        R.H. Blessing, (1989) J. Appl. Cryst. 22, 396-397
;
_diffrn_reflns_theta_full 25.242
_diffrn_reflns_theta_max 27.501
_diffrn_reflns_theta_min 3.019
_diffrn_source 'Enraf Nonius FR590'
_diffrn_standards_number 0
_exptl_absorpt_coefficient_mu 3.55
_exptl_absorpt_correction_T_max 0.382
_exptl_absorpt_correction_T_min 0.325
_exptl_absorpt_correction_type multi-scan
_exptl_absorpt_process_details
;
 R.H. Blessing, Acta Cryst. (1995), A51, 33-38
;
_exptl_crystal_colour yellow
_exptl_crystal_density_diffrn 1.459
_exptl_crystal_density_method 'not measured'
_exptl_crystal_description prism
_exptl_crystal_F_000 1192
_exptl_crystal_size_max 0.36
_exptl_crystal_size_mid 0.32
_exptl_crystal_size_min 0.25
_refine_diff_density_max 0.928
_refine_diff_density_min -0.82
_refine_diff_density_rms 0.079
_refine_ls_extinction_method none
_refine_ls_goodness_of_fit_ref 0.914
_refine_ls_hydrogen_treatment constr
_refine_ls_matrix_type full
_refine_ls_number_constraints 0
_refine_ls_number_parameters 124
_refine_ls_number_reflns 3090
_refine_ls_number_restraints 0
_refine_ls_restrained_S_all 0.914
_refine_ls_R_factor_all 0.061
_refine_ls_R_factor_gt 0.0395
_refine_ls_shift/su_max 0
_refine_ls_shift/su_mean 0
_refine_ls_structure_factor_coef Fsqd
_refine_ls_weighting_details 'w=1/[\s^2^(Fo^2^)+(0.0269P)^2^+14.2274P] where P=(Fo^2^+2Fc^2^)/3'
_refine_ls_weighting_scheme calc
_refine_ls_wR_factor_gt 0.0845
_refine_ls_wR_factor_ref 0.094
_reflns_Friedel_coverage 0
_reflns_number_gt 2323
_reflns_number_total 3090
_reflns_threshold_expression 'I > 2\s(I)'
_cod_data_source_file c7fd00079k2.cif
_cod_data_source_block 2a
_cod_original_cell_volume 2701.0(5)
_cod_original_sg_symbol_H-M 'C 2/c'
_cod_database_code 1546065

loop_
_symmetry_equiv_pos_as_xyz
'x, y, z'
'-x, y, -z+1/2'
'x+1/2, y+1/2, z'
'-x+1/2, y+1/2, -z+1/2'
'-x, -y, -z'
'x, -y, z-1/2'
'-x+1/2, -y+1/2, -z'
'x+1/2, -y+1/2, z-1/2'

loop_
_atom_site_label
_atom_site_type_symbol
_atom_site_fract_x
_atom_site_fract_y
_atom_site_fract_z
_atom_site_U_iso_or_equiv
_atom_site_adp_type
_atom_site_occupancy
_atom_site_site_symmetry_order
_atom_site_calc_flag
_atom_site_refinement_flags_posn
_atom_site_refinement_flags_adp
_atom_site_refinement_flags_occupancy
Ru1 Ru 0 0 0 0.04408(14) Uani 1 2 d S . P
Br1 Br 0.13357(3) 0.14660(5) 0.01642(3) 0.06696(17) Uani 1 1 d . . .
C1 C 0.0663(3) -0.0621(4) 0.1138(2) 0.0480(10) Uani 1 1 d . . .
C2 C -0.0476(3) 0.1595(4) 0.0362(2) 0.0473(10) Uani 1 1 d . . .
N2 N -0.0735(2) 0.2556(3) 0.05545(19) 0.0508(9) Uani 1 1 d . . .
C20 C -0.0995(3) 0.3865(4) 0.0749(2) 0.0435(9) Uani 1 1 d . . .
C10 C 0.1611(3) -0.1350(4) 0.2617(2) 0.0458(9) Uani 1 1 d . . .
N1 N 0.1053(2) -0.0969(3) 0.17926(18) 0.0490(8) Uani 1 1 d . . .
C21 C -0.1484(5) 0.3632(6) 0.1255(5) 0.109(3) Uani 1 1 d . . .
H21A H -0.1664 0.4514 0.1391 0.164 Uiso 1 1 calc R U .
H21B H -0.2013 0.3075 0.0954 0.164 Uiso 1 1 calc R U .
H21C H -0.1096 0.3155 0.1751 0.164 Uiso 1 1 calc R U .
C11 C 0.2549(3) -0.1277(8) 0.2779(3) 0.098(2) Uani 1 1 d . . .
H11A H 0.2918 -0.1538 0.334 0.147 Uiso 1 1 calc R U .
H11B H 0.2663 -0.1902 0.2417 0.147 Uiso 1 1 calc R U .
H11C H 0.2695 -0.034 0.2688 0.147 Uiso 1 1 calc R U .
C22 C -0.0191(4) 0.4754(6) 0.1152(4) 0.0907(19) Uani 1 1 d . . .
H22A H -0.0369 0.5641 0.1283 0.136 Uiso 1 1 calc R U .
H22B H 0.0231 0.4311 0.1648 0.136 Uiso 1 1 calc R U .
H22C H 0.0092 0.4891 0.0787 0.136 Uiso 1 1 calc R U .
C23 C -0.1628(4) 0.4503(6) -0.0050(4) 0.0913(19) Uani 1 1 d . . .
H23A H -0.1824 0.5399 0.005 0.137 Uiso 1 1 calc R U .
H23B H -0.132 0.4614 -0.0397 0.137 Uiso 1 1 calc R U .
H23C H -0.2145 0.3906 -0.0317 0.137 Uiso 1 1 calc R U .
C12 C 0.1393(5) -0.0321(9) 0.3131(3) 0.119(3) Uani 1 1 d . . .
H12A H 0.1752 -0.0522 0.3703 0.179 Uiso 1 1 calc R U .
H12B H 0.1527 0.0606 0.3012 0.179 Uiso 1 1 calc R U .
H12C H 0.076 -0.0385 0.3008 0.179 Uiso 1 1 calc R U .
C13 C 0.1338(5) -0.2738(7) 0.2762(4) 0.135(4) Uani 1 1 d . . .
H13A H 0.171 -0.3014 0.332 0.202 Uiso 1 1 calc R U .
H13B H 0.0714 -0.2718 0.267 0.202 Uiso 1 1 calc R U .
H13C H 0.1411 -0.3394 0.2392 0.202 Uiso 1 1 calc R U .

loop_
_atom_site_aniso_label
_atom_site_aniso_U_11
_atom_site_aniso_U_22
_atom_site_aniso_U_33
_atom_site_aniso_U_23
_atom_site_aniso_U_13
_atom_site_aniso_U_12
Ru1 0.0569(3) 0.0359(2) 0.02690(19) -0.00329(17) 0.00605(17) 0.0225(2)
Br1 0.0716(3) 0.0611(3) 0.0588(3) -0.0093(2) 0.0192(2) 0.0047(2)
C1 0.063(2) 0.0369(19) 0.036(2) -0.0040(16) 0.0133(18) 0.0211(19)
C2 0.058(2) 0.044(2) 0.0294(17) -0.0002(15) 0.0085(17) 0.0171(18)
N2 0.065(2) 0.0425(18) 0.0366(16) -0.0045(13) 0.0142(15) 0.0217(16)
C20 0.049(2) 0.0345(19) 0.049(2) -0.0143(16) 0.0232(18) 0.0024(16)
C10 0.050(2) 0.051(2) 0.0265(16) 0.0031(15) 0.0067(16) -0.0116(18)
N1 0.059(2) 0.0463(18) 0.0315(16) -0.0006(14) 0.0103(15) 0.0158(16)
C21 0.165(7) 0.076(4) 0.150(6) -0.035(4) 0.128(6) -0.028(4)
C11 0.052(3) 0.168(7) 0.069(3) 0.035(4) 0.021(3) 0.001(4)
C22 0.071(3) 0.091(4) 0.105(4) -0.043(4) 0.034(3) -0.021(3)
C23 0.093(4) 0.058(3) 0.097(4) 0.011(3) 0.016(3) 0.029(3)
C12 0.104(5) 0.194(8) 0.058(3) -0.049(4) 0.034(3) -0.010(5)
C13 0.111(5) 0.094(5) 0.119(5) 0.058(4) -0.027(4) -0.045(4)

loop_
_atom_type_symbol
_atom_type_description
_atom_type_scat_dispersion_real
_atom_type_scat_dispersion_imag
_atom_type_scat_source
C C 0.0033 0.0016 'International Tables Vol C Tables 4.2.6.8 and 6.1.1.4'
H H 0 0 'International Tables Vol C Tables 4.2.6.8 and 6.1.1.4'
N N 0.0061 0.0033 'International Tables Vol C Tables 4.2.6.8 and 6.1.1.4'
Br Br -0.2901 2.4595 'International Tables Vol C Tables 4.2.6.8 and 6.1.1.4'
Ru Ru -1.2594 0.8363 'International Tables Vol C Tables 4.2.6.8 and 6.1.1.4'

loop_
_exptl_crystal_face_index_h
_exptl_crystal_face_index_k
_exptl_crystal_face_index_l
_exptl_crystal_face_perp_dist
-1 6 -2 0.176
-3 -2 -9 0.128
3 1 9 0.23
-1 -20 -8 0.095
1 -2 3 0.154
5 6 16 0.23
5 -12 11 0.3
-5 -1 -15 0.179
1 19 8 0.24
-2 1 -6 0.188
-13 1 10 0.11
15 -1 -11 0.185
12 -1 -2 0.191

loop_
_geom_angle_atom_site_label_1
_geom_angle_atom_site_label_2
_geom_angle_atom_site_label_3
_geom_angle
_geom_angle_site_symmetry_1
_geom_angle_site_symmetry_3
C2 Ru1 C2 180.00(19) . 5
C2 Ru1 C1 90.53(14) . .
C2 Ru1 C1 89.47(14) 5 .
C2 Ru1 C1 89.47(14) . 5
C2 Ru1 C1 90.53(14) 5 5
C1 Ru1 C1 180 . 5
C2 Ru1 Br1 91.56(13) . 5
C2 Ru1 Br1 88.44(13) 5 5
C1 Ru1 Br1 90.85(13) . 5
C1 Ru1 Br1 89.15(13) 5 5
C2 Ru1 Br1 88.44(13) . .
C2 Ru1 Br1 91.56(13) 5 .
C1 Ru1 Br1 89.15(13) . .
C1 Ru1 Br1 90.85(13) 5 .
Br1 Ru1 Br1 180 5 .
N1 C1 Ru1 179.1(4) . .
N2 C2 Ru1 177.0(4) . .
C2 N2 C20 172.3(4) . .
N2 C20 C21 108.7(4) . .
N2 C20 C22 109.6(4) . .
C21 C20 C22 113.2(4) . .
N2 C20 C23 106.3(3) . .
C21 C20 C23 109.0(5) . .
C22 C20 C23 109.8(5) . .
N1 C10 C11 110.5(4) . .
N1 C10 C13 108.3(4) . .
C11 C10 C13 112.9(5) . .
N1 C10 C12 105.2(4) . .
C11 C10 C12 111.0(5) . .
C13 C10 C12 108.5(6) . .
C1 N1 C10 175.1(5) . .

loop_
_geom_bond_atom_site_label_1
_geom_bond_atom_site_label_2
_geom_bond_distance
_geom_bond_site_symmetry_2
Ru1 C2 1.989(4) .
Ru1 C2 1.989(4) 5
Ru1 C1 1.992(4) .
Ru1 C1 1.992(4) 5
Ru1 Br1 2.5534(6) 5
Ru1 Br1 2.5534(6) .
C1 N1 1.146(5) .
C2 N2 1.152(5) .
N2 C20 1.444(4) .
C20 C21 1.492(7) .
C20 C22 1.499(6) .
C20 C23 1.525(6) .
C10 N1 1.444(4) .
C10 C11 1.462(6) .
C10 C13 1.490(7) .
C10 C12 1.527(7) .
